data_4135099
loop_
_publ_author_name
'Xia, Nan'
'Yuan, Jinyun'
'Liao, Lingwen'
'Zhang, Wenhao'
'Li, Jin'
'Deng, Haiteng'
'Yang, Jinlong'
'Wu, Zhikun'

_publ_section_title
;
 Structural Oscillation Revealed in Gold Nanoparticles.
;
_journal_name_full 'Journal of the American Chemical Society'
_journal_paper_doi 10.1021/jacs.0c02117
_journal_year 2020
_chemical_formula_moiety 'C100 H180 Au28 S20'
_chemical_formula_sum 'C100 H180 Au28 S20'
_chemical_formula_weight 7538.69
_space_group_crystal_system monoclinic
_space_group_IT_number 15
_space_group_name_Hall '-C 2yc'
_space_group_name_H-M_alt 'C 1 2/c 1'
_atom_sites_solution_hydrogens geom
_audit_creation_date 2019-05-19
_audit_creation_method
;
Olex2 1.2
(compiled 2018.05.29 svn.r3508 for OlexSys, GUI svn.r5506)
;
_cell_angle_alpha 90
_cell_angle_beta 94.017(2)
_cell_angle_gamma 90
_cell_formula_units_Z 4
_cell_length_a 31.7979(13)
_cell_length_b 18.4577(7)
_cell_length_c 26.0404(11)
_cell_measurement_reflns_used 9701
_cell_measurement_temperature 170
_cell_measurement_theta_max 54.87
_cell_measurement_theta_min 3.69
_cell_volume 15246.0(11)
_computing_cell_refinement 'SAINT V8.38A (?, 2016)'
_computing_data_reduction 'SAINT V8.38A (?, 2016)'
_computing_molecular_graphics 'Olex2 (Dolomanov et al., 2009)'
_computing_publication_material 'Olex2 (Dolomanov et al., 2009)'
_computing_structure_refinement 'ShelXL (Sheldrick, 2015)'
_diffrn_ambient_temperature 170
_diffrn_measured_fraction_theta_full 0.996
_diffrn_measured_fraction_theta_max 0.996
_diffrn_measurement_device_type 'Bruker APEX-II CCD'
_diffrn_measurement_method '\f and \w scans'
_diffrn_radiation_type GaK\a
_diffrn_radiation_wavelength 1.34139
_diffrn_reflns_av_R_equivalents 0.1015
_diffrn_reflns_av_unetI/netI 0.0762
_diffrn_reflns_Laue_measured_fraction_full 0.996
_diffrn_reflns_Laue_measured_fraction_max 0.996
_diffrn_reflns_limit_h_max 37
_diffrn_reflns_limit_h_min -37
_diffrn_reflns_limit_k_max 19
_diffrn_reflns_limit_k_min -21
_diffrn_reflns_limit_l_max 30
_diffrn_reflns_limit_l_min -30
_diffrn_reflns_number 67021
_diffrn_reflns_point_group_measured_fraction_full 0.996
_diffrn_reflns_point_group_measured_fraction_max 0.996
_diffrn_reflns_theta_full 52.977
_diffrn_reflns_theta_max 52.977
_diffrn_reflns_theta_min 2.872
_diffrn_standards_number 0
_exptl_absorpt_coefficient_mu 35.671
_exptl_absorpt_correction_T_max 0.7528
_exptl_absorpt_correction_T_min 0.3963
_exptl_absorpt_correction_type multi-scan
_exptl_absorpt_process_details
'SADABS-2016/2 (Bruker,2016/2) was used for absorption correction. wR2(int) was 0.1868 before and 0.1236 after correction. The Ratio of minimum to maximum transmission is 0.2676. The \l/2 correction factor is Not present.'
_exptl_crystal_colour colourless
_exptl_crystal_colour_primary colourless
_exptl_crystal_density_diffrn 3.284
_exptl_crystal_description block
_exptl_crystal_F_000 13248
_exptl_crystal_size_max 0.12
_exptl_crystal_size_mid 0.1
_exptl_crystal_size_min 0.05
_refine_diff_density_max 8.515
_refine_diff_density_min -8.606
_refine_diff_density_rms 0.914
_refine_ls_extinction_method none
_refine_ls_goodness_of_fit_ref 1.134
_refine_ls_hydrogen_treatment constr
_refine_ls_matrix_type full
_refine_ls_number_parameters 739
_refine_ls_number_reflns 13384
_refine_ls_number_restraints 575
_refine_ls_restrained_S_all 1.114
_refine_ls_R_factor_all 0.1184
_refine_ls_R_factor_gt 0.1046
_refine_ls_shift/su_max 0.001
_refine_ls_shift/su_mean 0.000
_refine_ls_structure_factor_coef Fsqd
_refine_ls_weighting_details 'w=1/[\s^2^(Fo^2^)+(0.2000P)^2^] where P=(Fo^2^+2Fc^2^)/3'
_refine_ls_weighting_scheme calc
_refine_ls_wR_factor_gt 0.2646
_refine_ls_wR_factor_ref 0.2812
_reflns_Friedel_coverage 0.000
_reflns_number_gt 10764
_reflns_number_total 13384
_reflns_threshold_expression 'I > 2\s(I)'
_cod_data_source_file ja0c02117_si_003.cif
_cod_data_source_block 190425xn_1_0m_sq_sq
_cod_database_code 4135099
_shelx_shelxl_version_number 2018/3
_shelx_space_group_comment
;
The symmetry employed for this shelxl refinement is uniquely defined
by the following loop, which should always be used as a source of
symmetry information in preference to the above space-group names.
They are only intended as comments.
;
_shelx_estimated_absorpt_t_max 0.269
_shelx_estimated_absorpt_t_min 0.100
_olex2_refinement_description
;
1. Fixed Uiso
 At 1.2 times of:
  All C(H) groups, All C(H,H) groups, All C(H,H,H,H) groups
2. Restrained distances
 C9-C37 = C37-C28
 1.5 with sigma of 0.02
 C40-C17
 1.5 with sigma of 0.02
 C44-C45
 1.5 with sigma of 0.02
 C44-C46 = C50-C49
 1.5 with sigma of 0.02
 C46-C50
 1.5 with sigma of 0.02
 C50-C44 = C44-C49
 2.5 with sigma of 0.02
 C46-C45
 2.5 with sigma of 0.02
 C32-C39
 1.5 with sigma of 0.02
 C13-C32
 1.5 with sigma of 0.02
 C49-C45
 1.5 with sigma of 0.02
 C39A-C32A = C39-C32
 1.5 with sigma of 0.02
 C39A-C16
 1.5 with sigma of 0.02
 C45A-C44 = C44-C45
 1.5 with sigma of 0.02
 C45A-C46
 2.5 with sigma of 0.02
 C31A-C40A = C31-C40
 1.5 with sigma of 0.02
 C31A-C15 = C15-C31
 1.5 with sigma of 0.02
 C38-C36
 1.5 with sigma of 0.02
3. Uiso/Uaniso restraints and constraints
Uanis(C32) \\sim Ueq, Uanis(C39) \\sim Ueq, Uanis(C32A) \\sim Ueq, Uanis(C39A)
\\sim Ueq: with sigma of 0.01 and sigma for terminal atoms of 0.02
Uanis(C45) \\sim Ueq, Uanis(C45A) \\sim Ueq, Uanis(C49A) \\sim Ueq, Uanis(C49)
\\sim Ueq: with sigma of 0.01 and sigma for terminal atoms of 0.02
Uanis(C37) \\sim Ueq, Uanis(C37A) \\sim Ueq: with sigma of 0.01 and sigma for
terminal atoms of 0.02
Uanis(C31) \\sim Ueq, Uanis(C40) \\sim Ueq, Uanis(C31A) \\sim Ueq, Uanis(C40A)
\\sim Ueq: with sigma of 0.01 and sigma for terminal atoms of 0.02
Uanis(C25) \\sim Ueq, Uanis(C25A) \\sim Ueq: with sigma of 0.01 and sigma for
terminal atoms of 0.02
Uanis(C27) \\sim Ueq: with sigma of 0.01 and sigma for terminal atoms of 0.02
4. Rigid body (RIGU) restrains
 C1, C2, C3, C4, C5, C6, C7, C8, C9, C10, C11, C12, C13, C14, C15, C16, C17,
 C18, C19, C20, C21, C22, C23, C24, C25, C26, C27, C28, C29, C30, C31, C32, C33,
  C34, C35, C36, C37, C38, C39, C40, C42, C41, C43, C44, C45, C46, C48, C47,
 C50, C49, C37A, C32A, C39A, C49A, C45A, C31A, C40A, C25A, S1, S2, S3, S4, S5,
 S6, S7, S8, S9, S10
 with sigma for 1-2 distances of 0.004 and sigma for 1-3 distances of 0.004
5. Others
 Fixed Sof: H9AA(0.5) H9AB(0.5) H9BC(0.5) H9BD(0.5) H13A(0.5) H13B(0.5)
 H13C(0.5) H13D(0.5) H15A(0.5) H15B(0.5) H15C(0.5) H15D(0.5) H16A(0.5)
 H16B(0.5) H16C(0.5) H16D(0.5) H17A(0.5) H17B(0.5) H17C(0.5) H17D(0.5)
 H22A(0.5) H22B(0.5) H22C(0.5) H22D(0.5) H23A(0.5) H23B(0.5) H23C(0.5)
 H23D(0.5) C25(0.5) H25A(0.5) H25B(0.5) H28A(0.5) H28B(0.5) H28C(0.5) H28D(0.5)
 C31(0.5) H31A(0.5) H31B(0.5) C32(0.5) H32A(0.5) H32B(0.5) C37(0.5) H37A(0.5)
 H37B(0.5) C39(0.5) H39A(0.5) H39B(0.5) C40(0.5) H40A(0.5) H40B(0.5) H44(0.5)
 H44A(0.5) C45(0.5) H45A(0.5) H45B(0.5) H50A(0.5) H50B(0.5) H50C(0.5) H50D(0.5)
 C49(0.5) H49A(0.5) H49B(0.5) C37A(0.5) H37C(0.5) H37D(0.5) C32A(0.5) H32C(0.5)
 H32D(0.5) C39A(0.5) H39C(0.5) H39D(0.5) C49A(0.5) H49C(0.5) H49D(0.5)
 C45A(0.5) H45C(0.5) H45D(0.5) C31A(0.5) H31C(0.5) H31D(0.5) C40A(0.5)
 H40C(0.5) H40D(0.5) C25A(0.5) H25C(0.5) H25D(0.5)
6.a Ternary CH refined with riding coordinates:
 C1(H1), C3(H3), C4(H4), C8(H8), C12(H12), C20(H20), C27(H27), C34(H34),
 C42(H42), C44(H44), C44(H44A)
6.b Secondary CH2 refined with riding coordinates:
 C2(H2A,H2B), C5(H5A,H5B), C6(H6A,H6B), C7(H7A,H7B), C9(H9AA,H9AB), C9(H9BC,
 H9BD), C10(H10A,H10B), C11(H11A,H11B), C13(H13A,H13B), C13(H13C,H13D),
 C14(H14A,H14B), C15(H15A,H15B), C15(H15C,H15D), C16(H16A,H16B), C16(H16C,H16D),
  C17(H17A,H17B), C17(H17C,H17D), C18(H18A,H18B), C19(H19A,H19B), C21(H21A,
 H21B), C22(H22A,H22B), C22(H22C,H22D), C23(H23A,H23B), C23(H23C,H23D),
 C24(H24A,H24B), C25(H25A,H25B), C26(H26A,H26B), C28(H28A,H28B), C28(H28C,H28D),
  C29(H29A,H29B), C30(H30A,H30B), C31(H31A,H31B), C32(H32A,H32B), C33(H33A,
 H33B), C35(H35A,H35B), C36(H36A,H36B), C37(H37A,H37B), C38(H38A,H38B),
 C39(H39A,H39B), C40(H40A,H40B), C41(H41A,H41B), C43(H43A,H43B), C45(H45A,H45B),
  C46(H46A,H46B), C48(H48A,H48B), C47(H47A,H47B), C50(H50A,H50B), C50(H50C,
 H50D), C49(H49A,H49B), C37A(H37C,H37D), C32A(H32C,H32D), C39A(H39C,H39D),
 C49A(H49C,H49D), C45A(H45C,H45D), C31A(H31C,H31D), C40A(H40C,H40D), C25A(H25C,
 H25D)
;
_platon_squeeze_void_probe_radius 1.20
_olex2_submission_special_instructions 'No special instructions were received'

loop_
_space_group_symop_operation_xyz
'x, y, z'
'-x, y, -z+1/2'
'x+1/2, y+1/2, z'
'-x+1/2, y+1/2, -z+1/2'
'-x, -y, -z'
'x, -y, z-1/2'
'-x+1/2, -y+1/2, -z'
'x+1/2, -y+1/2, z-1/2'

loop_
_atom_site_label
_atom_site_type_symbol
_atom_site_fract_x
_atom_site_fract_y
_atom_site_fract_z
_atom_site_U_iso_or_equiv
_atom_site_adp_type
_atom_site_occupancy
_atom_site_site_symmetry_order
_atom_site_calc_flag
_atom_site_refinement_flags_posn
_atom_site_refinement_flags_adp
_atom_site_refinement_flags_occupancy
_atom_site_disorder_assembly
_atom_site_disorder_group
Au1 Au 0.46609(3) 0.61170(5) 0.31335(4) 0.0238(3) Uani 1 1 d . . . . .
Au2 Au 0.54171(3) 0.68701(5) 0.27940(3) 0.0224(3) Uani 1 1 d . . . . .
Au3 Au 0.54474(3) 0.53852(5) 0.27762(3) 0.0240(3) Uani 1 1 d . . . . .
Au4 Au 0.39029(3) 0.62183(5) 0.25617(4) 0.0266(3) Uani 1 1 d . . . . .
Au5 Au 0.47785(3) 0.76933(5) 0.32366(4) 0.0275(3) Uani 1 1 d . . . . .
Au6 Au 0.55558(3) 0.58848(5) 0.38536(4) 0.0273(3) Uani 1 1 d . . . . .
Au7 Au 0.55726(3) 0.75407(5) 0.37009(4) 0.0278(3) Uani 1 1 d . . . . .
Au8 Au 0.54312(3) 0.83598(6) 0.28081(4) 0.0304(3) Uani 1 1 d . . . . .
Au9 Au 0.48663(3) 0.41640(5) 0.33421(4) 0.0324(3) Uani 1 1 d . . . . .
Au10 Au 0.37929(3) 0.77753(5) 0.26725(4) 0.0313(3) Uani 1 1 d . . . . .
Au11 Au 0.36183(3) 0.68858(6) 0.15393(4) 0.0310(3) Uani 1 1 d . . . . .
Au12 Au 0.38136(3) 0.49127(6) 0.33124(4) 0.0375(3) Uani 1 1 d . . . . .
Au13 Au 0.53161(4) 0.87647(6) 0.43389(5) 0.0445(3) Uani 1 1 d . . . . .
Au14 Au 0.46834(4) 0.95600(6) 0.32874(5) 0.0483(3) Uani 1 1 d . . . . .
S1 S 0.54677(19) 0.4125(3) 0.2918(2) 0.0303(13) Uani 1 1 d . U . . .
S2 S 0.48556(17) 0.5751(3) 0.3976(2) 0.0279(12) Uani 1 1 d . U . . .
S3 S 0.40797(19) 0.7628(3) 0.3506(2) 0.0292(12) Uani 1 1 d . U . . .
S4 S 0.4271(2) 0.4169(3) 0.3789(3) 0.0430(16) Uani 1 1 d . U . . .
S5 S 0.62809(17) 0.5811(3) 0.3871(2) 0.0299(13) Uani 1 1 d . U . . .
S6 S 0.5811(2) 0.7889(4) 0.4556(2) 0.0404(15) Uani 1 1 d . U . . .
S7 S 0.3431(2) 0.7972(4) 0.1888(2) 0.0363(14) Uani 1 1 d . U . . .
S8 S 0.3323(2) 0.5641(4) 0.2888(3) 0.0402(15) Uani 1 1 d . U . . .
S9 S 0.4446(2) 0.9577(3) 0.2435(3) 0.0434(16) Uani 1 1 d . U . . .
S10 S 0.4830(3) 0.9653(4) 0.4164(3) 0.057(2) Uani 1 1 d . U . . .
C1 C 0.6318(9) 0.8397(16) 0.4482(11) 0.048(6) Uani 1 1 d . U . . .
H1 H 0.635620 0.847722 0.410781 0.058 Uiso 1 1 calc R . . . .
C2 C 0.5941(9) 0.3143(13) 0.3522(10) 0.044(5) Uani 1 1 d . U . . .
H2A H 0.565867 0.292388 0.345632 0.053 Uiso 1 1 calc R . . . .
H2B H 0.603940 0.306186 0.388674 0.053 Uiso 1 1 calc R . . . .
C3 C 0.6441(8) 0.5980(16) 0.4554(10) 0.040(5) Uani 1 1 d . U . . .
H3 H 0.630189 0.643481 0.466425 0.048 Uiso 1 1 calc R . . . .
C4 C 0.5931(8) 0.3951(14) 0.3395(11) 0.042(5) Uani 1 1 d . U . . .
H4 H 0.590187 0.424093 0.371455 0.050 Uiso 1 1 calc R . . . .
C5 C 0.2539(11) 0.875(2) 0.1478(15) 0.075(9) Uani 1 1 d . U . . .
H5A H 0.227434 0.886583 0.126990 0.090 Uiso 1 1 calc R . . . .
H5B H 0.277112 0.902540 0.133242 0.090 Uiso 1 1 calc R . . . .
C6 C 0.6687(9) 0.7926(18) 0.4723(11) 0.049(6) Uani 1 1 d . U . . .
H6A H 0.659471 0.764401 0.501882 0.059 Uiso 1 1 calc R . . . .
H6B H 0.678769 0.758431 0.446541 0.059 Uiso 1 1 calc R . . . .
C7 C 0.3457(9) 0.8588(19) 0.3828(12) 0.057(7) Uani 1 1 d . U . . .
H7A H 0.330198 0.814160 0.391005 0.069 Uiso 1 1 calc R . . . .
H7B H 0.334636 0.877333 0.348848 0.069 Uiso 1 1 calc R . . . .
C8 C 0.2870(9) 0.7856(18) 0.1994(11) 0.053(7) Uani 1 1 d . U . . .
H8 H 0.281297 0.736274 0.213208 0.063 Uiso 1 1 calc R . . . .
C9 C 0.6333(8) 0.4131(15) 0.3171(10) 0.045(5) Uani 1 1 d D U . . .
H9AA H 0.649320 0.449139 0.338783 0.054 Uiso 0.5 1 calc R . P A 1
H9AB H 0.627959 0.433289 0.282035 0.054 Uiso 0.5 1 calc R . P A 1
H9BC H 0.629845 0.455841 0.294210 0.054 Uiso 0.5 1 calc R . P B 2
H9BD H 0.655589 0.423540 0.344556 0.054 Uiso 0.5 1 calc R . P B 2
C10 C 0.2719(10) 0.847(2) 0.2367(13) 0.065(8) Uani 1 1 d . U . . .
H10A H 0.253205 0.826631 0.261842 0.078 Uiso 1 1 calc R . . . .
H10B H 0.296456 0.869981 0.255842 0.078 Uiso 1 1 calc R . . . .
C11 C 0.4032(10) 0.8313(19) 0.4418(11) 0.055(7) Uani 1 1 d . U . . .
H11A H 0.433682 0.834714 0.452169 0.066 Uiso 1 1 calc R . . . .
H11B H 0.391819 0.784490 0.453173 0.066 Uiso 1 1 calc R . . . .
C12 C 0.3134(10) 0.6218(15) 0.3404(14) 0.055(7) Uani 1 1 d . U . . .
H12 H 0.338512 0.642505 0.360577 0.066 Uiso 1 1 calc R . . . .
C13 C 0.6269(9) 0.5305(17) 0.4882(11) 0.052(6) Uani 1 1 d D U . . .
H13A H 0.602572 0.546449 0.507073 0.062 Uiso 0.5 1 calc R . P C 1
H13B H 0.617325 0.491020 0.464470 0.062 Uiso 0.5 1 calc R . P C 1
H13C H 0.623641 0.543863 0.524537 0.062 Uiso 0.5 1 calc R . P D 2
H13D H 0.599915 0.511211 0.472611 0.062 Uiso 0.5 1 calc R . P D 2
C14 C 0.7038(12) 0.846(2) 0.4901(17) 0.087(11) Uani 1 1 d . U . . .
H14A H 0.728340 0.840648 0.469117 0.104 Uiso 1 1 calc R . . . .
H14B H 0.713063 0.837772 0.526731 0.104 Uiso 1 1 calc R . . . .
C15 C 0.2856(11) 0.685(2) 0.3195(14) 0.073(9) Uani 1 1 d D U . . .
H15A H 0.292451 0.729355 0.339594 0.088 Uiso 0.5 1 calc R . P E 1
H15B H 0.290956 0.694373 0.283075 0.088 Uiso 0.5 1 calc R . P E 1
H15C H 0.302328 0.729639 0.316023 0.088 Uiso 0.5 1 calc R . P F 2
H15D H 0.271055 0.672719 0.285704 0.088 Uiso 0.5 1 calc R . P F 2
C16 C 0.6899(9) 0.6022(16) 0.4710(16) 0.066(8) Uani 1 1 d D U . . .
H16A H 0.697444 0.651858 0.482611 0.079 Uiso 0.5 1 calc R . P G 1
H16B H 0.706541 0.590186 0.441337 0.079 Uiso 0.5 1 calc R . P G 1
H16C H 0.695250 0.632776 0.501960 0.079 Uiso 0.5 1 calc R . P H 2
H16D H 0.705855 0.621974 0.442796 0.079 Uiso 0.5 1 calc R . P H 2
C17 C 0.2868(10) 0.577(2) 0.3784(14) 0.069(8) Uani 1 1 d D U . . .
H17A H 0.292670 0.524390 0.377142 0.083 Uiso 0.5 1 calc R . P I 1
H17B H 0.290615 0.594678 0.414272 0.083 Uiso 0.5 1 calc R . P I 1
H17C H 0.275003 0.532867 0.361187 0.083 Uiso 0.5 1 calc R . P J 2
H17D H 0.304593 0.562397 0.409322 0.083 Uiso 0.5 1 calc R . P J 2
C18 C 0.6827(14) 0.927(2) 0.482(3) 0.14(2) Uani 1 1 d . U . . .
H18A H 0.689090 0.957896 0.512561 0.164 Uiso 1 1 calc R . . . .
H18B H 0.691977 0.950758 0.451017 0.164 Uiso 1 1 calc R . . . .
C19 C 0.2624(10) 0.7980(19) 0.1459(13) 0.059(7) Uani 1 1 d . U . . .
H19A H 0.279890 0.785679 0.117117 0.071 Uiso 1 1 calc R . . . .
H19B H 0.235964 0.769421 0.142563 0.071 Uiso 1 1 calc R . . . .
C20 C 0.5094(10) 1.0486(16) 0.4281(11) 0.052(6) Uani 1 1 d . U . . .
H20 H 0.517444 1.050680 0.465896 0.062 Uiso 1 1 calc R . . . .
C21 C 0.3758(11) 0.903(2) 0.4612(14) 0.075(10) Uani 1 1 d . U . . .
H21A H 0.364892 0.892273 0.495147 0.091 Uiso 1 1 calc R . . . .
H21B H 0.394469 0.945603 0.465043 0.091 Uiso 1 1 calc R . . . .
C22 C 0.5178(13) 1.174(2) 0.4238(17) 0.078(9) Uani 1 1 d . U . . .
H22A H 0.512493 1.212467 0.397403 0.094 Uiso 0.5 1 calc R . P K 1
H22B H 0.515759 1.196633 0.458098 0.094 Uiso 0.5 1 calc R . P K 1
H22C H 0.507018 1.220897 0.409361 0.094 Uiso 0.5 1 calc R . P L 2
H22D H 0.526271 1.180934 0.460817 0.094 Uiso 0.5 1 calc R . P L 2
C23 C 0.5505(11) 1.0625(19) 0.4000(13) 0.065(7) Uani 1 1 d . U . . .
H23A H 0.546000 1.058963 0.362096 0.078 Uiso 0.5 1 calc R . P M 1
H23B H 0.574152 1.030733 0.412612 0.078 Uiso 0.5 1 calc R . P M 1
H23C H 0.548612 1.039659 0.365528 0.078 Uiso 0.5 1 calc R . P N 2
H23D H 0.575433 1.042643 0.420268 0.078 Uiso 0.5 1 calc R . P N 2
C24 C 0.4839(11) 1.1126(16) 0.4155(12) 0.059(7) Uani 1 1 d . U . . .
H24A H 0.460943 1.118217 0.438986 0.071 Uiso 1 1 calc R . . . .
H24B H 0.471699 1.111276 0.379457 0.071 Uiso 1 1 calc R . . . .
C25 C 0.556(3) 1.147(5) 0.420(3) 0.078(10) Uani 0.5 1 d . U P O 1
H25A H 0.572263 1.148263 0.454467 0.094 Uiso 0.5 1 calc R . P O 1
H25B H 0.572001 1.175737 0.395872 0.094 Uiso 0.5 1 calc R . P O 1
C26 C 0.6399(13) 0.908(2) 0.4766(19) 0.094(13) Uani 1 1 d . U . . .
H26A H 0.624045 0.947353 0.458447 0.113 Uiso 1 1 calc R . . . .
H26B H 0.629100 0.902944 0.511245 0.113 Uiso 1 1 calc R . . . .
C27 C 0.3934(9) 0.8452(15) 0.3842(10) 0.043(5) Uani 1 1 d . U . . .
H27 H 0.408800 0.888545 0.372185 0.052 Uiso 1 1 calc R . . . .
C28 C 0.6254(11) 0.2826(18) 0.3161(15) 0.070(8) Uani 1 1 d D U . . .
H28A H 0.638290 0.237223 0.330001 0.084 Uiso 0.5 1 calc R . P P 1
H28B H 0.611822 0.273326 0.281291 0.084 Uiso 0.5 1 calc R . P P 1
H28C H 0.611069 0.250287 0.289978 0.084 Uiso 0.5 1 calc R . P Q 2
H28D H 0.648224 0.255474 0.335387 0.084 Uiso 0.5 1 calc R . P Q 2
C29 C 0.3426(14) 0.917(3) 0.4259(17) 0.103(15) Uani 1 1 d . U . . .
H29A H 0.345213 0.966781 0.411507 0.123 Uiso 1 1 calc R . . . .
H29B H 0.315416 0.913702 0.441983 0.123 Uiso 1 1 calc R . . . .
C30 C 0.2497(15) 0.899(2) 0.2049(17) 0.090(11) Uani 1 1 d . U . . .
H30A H 0.262039 0.948003 0.210954 0.108 Uiso 1 1 calc R . . . .
H30B H 0.219691 0.900748 0.212628 0.108 Uiso 1 1 calc R . . . .
C31 C 0.2406(12) 0.666(3) 0.323(3) 0.073(10) Uani 0.5 1 d D U P R 1
H31A H 0.225862 0.658047 0.289037 0.088 Uiso 0.5 1 calc R . P R 1
H31B H 0.225528 0.703035 0.342211 0.088 Uiso 0.5 1 calc R . P R 1
C32 C 0.6611(14) 0.503(3) 0.526(2) 0.062(9) Uani 0.5 1 d D U P S 1
H32A H 0.665937 0.450869 0.519878 0.075 Uiso 0.5 1 calc R . P S 1
H32B H 0.653087 0.509967 0.561305 0.075 Uiso 0.5 1 calc R . P S 1
C33 C 0.3737(13) 1.0352(17) 0.2770(18) 0.085(10) Uani 1 1 d . U . . .
H33A H 0.398401 1.063149 0.291279 0.102 Uiso 1 1 calc R . . . .
H33B H 0.357883 1.017767 0.306019 0.102 Uiso 1 1 calc R . . . .
C34 C 0.3879(10) 0.9725(16) 0.2465(16) 0.067(8) Uani 1 1 d . U . . .
H34 H 0.375123 0.927326 0.259890 0.080 Uiso 1 1 calc R . . . .
C35 C 0.3645(15) 0.990(2) 0.188(2) 0.095(11) Uani 1 1 d . U . . .
H35A H 0.381314 0.972040 0.160122 0.114 Uiso 1 1 calc R . . . .
H35B H 0.335681 0.970102 0.183881 0.114 Uiso 1 1 calc R . . . .
C36 C 0.3459(14) 1.0825(19) 0.2421(17) 0.093(11) Uani 1 1 d D U . . .
H36A H 0.346902 1.133429 0.254034 0.112 Uiso 1 1 calc R . . . .
H36B H 0.316325 1.065436 0.240533 0.112 Uiso 1 1 calc R . . . .
C37 C 0.6572(13) 0.3431(17) 0.316(3) 0.066(9) Uani 0.5 1 d D U P T 1
H37A H 0.677717 0.339272 0.345771 0.079 Uiso 0.5 1 calc R . P T 1
H37B H 0.672679 0.340529 0.283934 0.079 Uiso 0.5 1 calc R . P T 1
C38 C 0.3641(18) 1.075(2) 0.1899(17) 0.110(14) Uani 1 1 d D U . . .
H38A H 0.392749 1.096431 0.189639 0.132 Uiso 1 1 calc R . . . .
H38B H 0.345507 1.096807 0.161817 0.132 Uiso 1 1 calc R . . . .
C39 C 0.7003(18) 0.546(4) 0.517(3) 0.067(10) Uani 0.5 1 d D U P S 1
H39A H 0.723072 0.512295 0.507812 0.080 Uiso 0.5 1 calc R . P S 1
H39B H 0.709978 0.571785 0.548733 0.080 Uiso 0.5 1 calc R . P S 1
C40 C 0.2444(14) 0.596(3) 0.353(3) 0.065(10) Uani 0.5 1 d D U P R 1
H40A H 0.224208 0.597809 0.380520 0.078 Uiso 0.5 1 calc R . P R 1
H40B H 0.235472 0.555893 0.329775 0.078 Uiso 0.5 1 calc R . P R 1
C42 C 0.4712(7) 0.6476(14) 0.4418(9) 0.035(5) Uani 1 1 d . U . . .
H42 H 0.473149 0.696888 0.426179 0.041 Uiso 1 1 calc R . . . .
C41 C 0.4259(8) 0.6298(16) 0.4564(10) 0.041(6) Uani 1 1 d . U . . .
H41A H 0.419473 0.577863 0.450312 0.050 Uiso 1 1 calc R . . . .
H41B H 0.404927 0.659238 0.435692 0.050 Uiso 1 1 calc R . . . .
C43 C 0.4986(10) 0.641(2) 0.4960(10) 0.061(8) Uani 1 1 d . U . . .
H43A H 0.520094 0.602654 0.494259 0.073 Uiso 1 1 calc R . . . .
H43B H 0.513078 0.687528 0.504506 0.073 Uiso 1 1 calc R . . . .
C44 C 0.4070(10) 0.3285(17) 0.3709(16) 0.093(9) Uani 1 1 d D U . . .
H44 H 0.426187 0.303806 0.397562 0.112 Uiso 0.5 1 calc R . P U 1
H44A H 0.399699 0.323851 0.333093 0.112 Uiso 0.5 1 calc R . P V 2
C45 C 0.409(2) 0.272(4) 0.329(3) 0.104(14) Uani 0.5 1 d D U P W 1
H45A H 0.436129 0.246944 0.331266 0.124 Uiso 0.5 1 calc R . P W 1
H45B H 0.405070 0.295897 0.294385 0.124 Uiso 0.5 1 calc R . P W 1
C46 C 0.3646(11) 0.3160(18) 0.3961(18) 0.114(14) Uani 1 1 d D U . . .
H46A H 0.368169 0.323888 0.433791 0.137 Uiso 1 1 calc R . . . .
H46B H 0.342621 0.349496 0.381369 0.137 Uiso 1 1 calc R . . . .
C48 C 0.4688(9) 0.6231(16) 0.5358(11) 0.048(6) Uani 1 1 d . U . . .
H48A H 0.477294 0.648051 0.568594 0.057 Uiso 1 1 calc R . . . .
H48B H 0.468654 0.570235 0.542198 0.057 Uiso 1 1 calc R . . . .
C47 C 0.4251(9) 0.6486(17) 0.5151(10) 0.048(6) Uani 1 1 d . U . . .
H47A H 0.421384 0.701228 0.520528 0.058 Uiso 1 1 calc R . . . .
H47B H 0.402478 0.621883 0.531285 0.058 Uiso 1 1 calc R . . . .
C50 C 0.3525(11) 0.2370(18) 0.3840(16) 0.089(9) Uani 1 1 d D U . . .
H50A H 0.363103 0.204754 0.412370 0.107 Uiso 0.5 1 calc R . P X 1
H50B H 0.321515 0.231853 0.379107 0.107 Uiso 0.5 1 calc R . P X 1
H50C H 0.332967 0.217370 0.408446 0.107 Uiso 0.5 1 calc R . P Y 2
H50D H 0.340116 0.231168 0.348285 0.107 Uiso 0.5 1 calc R . P Y 2
C49 C 0.373(2) 0.218(4) 0.335(2) 0.104(15) Uani 0.5 1 d D U P W 1
H49A H 0.351861 0.221513 0.305062 0.124 Uiso 0.5 1 calc R . P W 1
H49B H 0.384137 0.168362 0.336803 0.124 Uiso 0.5 1 calc R . P W 1
C37A C 0.643(2) 0.354(4) 0.290(3) 0.068(9) Uani 0.5 1 d . U P T 2
H37C H 0.673825 0.350182 0.289208 0.082 Uiso 0.5 1 calc R . P T 2
H37D H 0.630401 0.358114 0.254555 0.082 Uiso 0.5 1 calc R . P T 2
C32A C 0.6642(13) 0.476(3) 0.483(2) 0.040(8) Uani 0.5 1 d D U P S 2
H32C H 0.666896 0.442406 0.512667 0.047 Uiso 0.5 1 calc R . P S 2
H32D H 0.660161 0.447580 0.450821 0.047 Uiso 0.5 1 calc R . P S 2
C39A C 0.7019(12) 0.5244(17) 0.482(2) 0.038(7) Uani 0.5 1 d D U P S 2
H39C H 0.720205 0.506922 0.455546 0.045 Uiso 0.5 1 calc R . P S 2
H39D H 0.718200 0.521736 0.515882 0.045 Uiso 0.5 1 calc R . P S 2
C49A C 0.394(2) 0.205(4) 0.391(3) 0.072(11) Uani 0.5 1 d . U P W 2
H49C H 0.396166 0.164960 0.365916 0.086 Uiso 0.5 1 calc R . P W 2
H49D H 0.397488 0.183224 0.425992 0.086 Uiso 0.5 1 calc R . P W 2
C45A C 0.4353(14) 0.265(3) 0.384(3) 0.075(11) Uani 0.5 1 d D U P W 2
H45C H 0.453179 0.272198 0.416362 0.090 Uiso 0.5 1 calc R . P W 2
H45D H 0.452951 0.251491 0.355711 0.090 Uiso 0.5 1 calc R . P W 2
C31A C 0.2549(16) 0.693(3) 0.3603(18) 0.051(9) Uani 0.5 1 d D U P R 2
H31C H 0.226561 0.703409 0.343789 0.061 Uiso 0.5 1 calc R . P R 2
H31D H 0.263426 0.734152 0.382819 0.061 Uiso 0.5 1 calc R . P R 2
C40A C 0.253(2) 0.626(3) 0.393(2) 0.054(9) Uani 0.5 1 d D U P R 2
H40C H 0.256167 0.637967 0.429631 0.065 Uiso 0.5 1 calc R . P R 2
H40D H 0.224826 0.601623 0.385846 0.065 Uiso 0.5 1 calc R . P R 2
C25A C 0.554(2) 1.147(4) 0.395(3) 0.068(10) Uani 0.5 1 d . U P O 2
H25C H 0.581094 1.165196 0.411358 0.082 Uiso 0.5 1 calc R . P O 2
H25D H 0.551069 1.162876 0.358863 0.082 Uiso 0.5 1 calc R . P O 2

loop_
_atom_site_aniso_label
_atom_site_aniso_U_11
_atom_site_aniso_U_22
_atom_site_aniso_U_33
_atom_site_aniso_U_23
_atom_site_aniso_U_13
_atom_site_aniso_U_12
Au1 0.0268(5) 0.0200(5) 0.0257(5) -0.0010(4) 0.0093(4) 0.0009(4)
Au2 0.0264(5) 0.0139(5) 0.0281(5) -0.0024(3) 0.0101(4) -0.0012(3)
Au3 0.0262(5) 0.0167(5) 0.0301(5) 0.0049(4) 0.0090(4) 0.0006(3)
Au4 0.0230(5) 0.0233(5) 0.0346(6) 0.0000(4) 0.0096(4) 0.0015(4)
Au5 0.0311(5) 0.0212(5) 0.0317(5) -0.0010(4) 0.0128(4) 0.0012(4)
Au6 0.0290(5) 0.0227(5) 0.0308(5) -0.0001(4) 0.0068(4) -0.0015(4)
Au7 0.0340(6) 0.0211(5) 0.0291(5) -0.0023(4) 0.0070(4) -0.0063(4)
Au8 0.0422(6) 0.0166(5) 0.0335(6) 0.0011(4) 0.0119(4) -0.0073(4)
Au9 0.0391(6) 0.0220(6) 0.0368(6) 0.0019(4) 0.0080(4) -0.0004(4)
Au10 0.0372(6) 0.0239(6) 0.0343(6) 0.0002(4) 0.0124(4) 0.0088(4)
Au11 0.0294(6) 0.0290(6) 0.0354(6) -0.0002(4) 0.0091(4) 0.0071(4)
Au12 0.0352(6) 0.0329(6) 0.0460(6) -0.0008(5) 0.0141(5) -0.0044(4)
Au13 0.0585(8) 0.0351(7) 0.0418(7) -0.0109(5) 0.0176(5) -0.0115(5)
Au14 0.0701(9) 0.0284(7) 0.0485(7) -0.0082(5) 0.0196(6) -0.0043(6)
S1 0.040(3) 0.018(3) 0.034(3) 0.002(2) 0.008(2) -0.001(2)
S2 0.025(3) 0.025(3) 0.035(3) -0.001(2) 0.009(2) -0.004(2)
S3 0.035(3) 0.026(3) 0.029(3) 0.001(2) 0.015(2) 0.005(2)
S4 0.050(4) 0.024(3) 0.058(4) 0.001(3) 0.023(3) -0.004(3)
S5 0.024(3) 0.029(3) 0.038(3) 0.006(2) 0.006(2) -0.001(2)
S6 0.046(4) 0.047(4) 0.029(3) -0.007(3) 0.009(3) -0.018(3)
S7 0.043(4) 0.035(3) 0.032(3) 0.000(3) 0.009(3) 0.014(3)
S8 0.034(3) 0.042(4) 0.045(4) 0.003(3) 0.012(3) -0.008(3)
S9 0.061(4) 0.022(3) 0.049(4) -0.005(3) 0.021(3) 0.010(3)
S10 0.073(5) 0.043(4) 0.058(5) -0.015(4) 0.033(4) -0.009(4)
C1 0.051(12) 0.052(14) 0.043(14) -0.013(10) 0.019(10) -0.012(10)
C2 0.065(14) 0.024(10) 0.043(13) 0.012(9) -0.005(10) 0.012(9)
C3 0.032(10) 0.052(12) 0.038(13) 0.002(9) 0.019(8) -0.006(9)
C4 0.048(11) 0.027(10) 0.048(13) 0.017(10) -0.008(9) 0.006(8)
C5 0.06(2) 0.079(17) 0.086(15) 0.037(14) 0.004(16) 0.021(15)
C6 0.046(13) 0.067(13) 0.037(14) -0.006(12) 0.015(10) -0.011(10)
C7 0.049(10) 0.071(19) 0.053(14) -0.003(13) 0.018(10) 0.018(13)
C8 0.038(14) 0.070(16) 0.053(13) 0.025(11) 0.020(10) 0.029(12)
C9 0.037(10) 0.054(9) 0.040(12) 0.010(9) -0.020(8) -0.003(8)
C10 0.044(16) 0.09(2) 0.061(13) 0.003(12) 0.025(12) 0.025(15)
C11 0.050(15) 0.074(19) 0.041(10) -0.009(12) 0.013(10) 0.008(13)
C12 0.055(11) 0.031(13) 0.083(18) -0.008(11) 0.029(12) -0.006(9)
C13 0.047(9) 0.054(14) 0.058(15) 0.013(12) 0.029(9) -0.006(9)
C14 0.074(16) 0.079(19) 0.10(3) -0.03(2) -0.028(18) -0.014(13)
C15 0.076(13) 0.073(18) 0.075(19) 0.015(14) 0.032(13) 0.016(11)
C16 0.043(11) 0.046(11) 0.11(2) 0.018(13) -0.011(12) -0.017(9)
C17 0.051(12) 0.071(16) 0.09(2) 0.018(14) 0.028(11) 0.006(11)
C18 0.09(2) 0.073(16) 0.24(6) -0.03(3) -0.05(3) -0.019(14)
C19 0.042(15) 0.075(16) 0.061(13) 0.017(12) 0.006(11) 0.003(13)
C20 0.072(14) 0.048(11) 0.037(14) -0.002(11) 0.021(12) 0.006(9)
C21 0.063(18) 0.10(2) 0.067(16) -0.034(16) 0.026(12) 0.014(17)
C22 0.093(15) 0.051(11) 0.09(2) -0.002(16) 0.019(14) -0.006(10)
C23 0.079(16) 0.063(11) 0.056(18) 0.011(12) 0.026(14) -0.006(11)
C24 0.083(11) 0.048(13) 0.048(17) 0.011(12) 0.014(13) 0.002(9)
C25 0.083(12) 0.071(12) 0.080(15) 0.001(9) 0.007(9) -0.007(8)
C26 0.079(17) 0.073(16) 0.12(3) -0.049(19) -0.04(2) -0.004(13)
C27 0.051(9) 0.038(9) 0.044(8) -0.008(7) 0.017(7) 0.011(7)
C28 0.073(17) 0.053(10) 0.08(2) -0.015(13) 0.010(14) 0.004(10)
C29 0.09(2) 0.12(3) 0.10(2) -0.05(2) 0.003(16) 0.06(2)
C30 0.10(3) 0.059(18) 0.107(18) 0.012(14) 0.02(2) 0.026(18)
C31 0.073(11) 0.073(13) 0.075(14) 0.007(9) 0.009(9) 0.002(8)
C32 0.066(11) 0.060(12) 0.061(12) 0.005(9) 0.010(8) 0.000(8)
C33 0.10(3) 0.026(15) 0.13(2) 0.004(14) 0.024(18) 0.030(16)
C34 0.051(17) 0.027(13) 0.13(2) 0.002(13) 0.031(14) 0.006(11)
C35 0.11(3) 0.045(16) 0.13(2) 0.006(17) 0.009(19) 0.001(18)
C36 0.09(3) 0.037(17) 0.15(3) 0.018(17) 0.02(2) 0.023(16)
C37 0.065(11) 0.062(11) 0.072(14) 0.001(9) 0.007(9) 0.005(7)
C38 0.14(4) 0.049(16) 0.14(3) 0.021(19) 0.02(3) 0.02(2)
C39 0.064(10) 0.067(13) 0.070(13) 0.006(9) 0.001(8) 0.000(8)
C40 0.060(11) 0.065(12) 0.071(14) 0.000(9) 0.010(9) 0.000(8)
C42 0.030(10) 0.039(13) 0.033(9) -0.005(10) -0.011(7) -0.006(9)
C41 0.030(9) 0.056(17) 0.037(10) 0.001(11) -0.002(8) 0.010(10)
C43 0.047(10) 0.11(3) 0.029(11) -0.013(13) -0.010(8) 0.009(14)
C44 0.094(18) 0.066(13) 0.12(2) 0.016(13) 0.035(18) 0.004(10)
C45 0.101(16) 0.104(16) 0.106(16) 0.003(9) 0.009(10) -0.004(9)
C46 0.10(2) 0.078(16) 0.17(4) 0.009(19) 0.05(3) 0.004(14)
C48 0.052(12) 0.045(16) 0.046(10) 0.003(12) -0.003(8) 0.016(12)
C47 0.046(11) 0.060(18) 0.039(10) 0.004(11) 0.002(9) 0.008(12)
C50 0.071(13) 0.087(17) 0.11(2) 0.021(16) -0.006(14) -0.001(11)
C49 0.102(17) 0.102(16) 0.106(17) 0.005(9) 0.001(10) -0.007(9)
C37A 0.071(13) 0.067(11) 0.067(13) -0.001(8) 0.008(9) 0.003(8)
C32A 0.039(10) 0.042(9) 0.038(12) 0.000(9) 0.005(8) -0.009(7)
C39A 0.038(9) 0.041(10) 0.035(12) 0.002(9) 0.007(8) -0.007(7)
C49A 0.072(12) 0.070(12) 0.074(15) 0.003(10) 0.005(9) -0.001(8)
C45A 0.078(12) 0.072(14) 0.076(15) 0.001(10) 0.001(10) -0.003(8)
C31A 0.047(12) 0.054(11) 0.051(12) -0.003(8) 0.005(9) 0.001(8)
C40A 0.052(12) 0.059(12) 0.052(12) 0.000(8) 0.007(9) 0.003(8)
C25A 0.073(12) 0.062(11) 0.068(14) 0.000(9) 0.002(9) -0.009(8)

loop_
_atom_type_symbol
_atom_type_description
_atom_type_scat_dispersion_real
_atom_type_scat_dispersion_imag
_atom_type_scat_source
C C 0.0148 0.0070 'International Tables Vol C Tables 4.2.6.8 and 6.1.1.4'
H H 0.0000 0.0000 'International Tables Vol C Tables 4.2.6.8 and 6.1.1.4'
Au Au -5.1040 5.8603 'International Tables Vol C Tables 4.2.6.8 and 6.1.1.4'
S S 0.2924 0.4247 'International Tables Vol C Tables 4.2.6.8 and 6.1.1.4'

loop_
_geom_angle_atom_site_label_1
_geom_angle_atom_site_label_2
_geom_angle_atom_site_label_3
_geom_angle
_geom_angle_site_symmetry_1
_geom_angle_site_symmetry_3
_geom_angle_publ_flag
Au2 Au1 Au2 62.09(4) 2_655 . ?
Au2 Au1 Au3 88.94(3) 2_655 . ?
Au2 Au1 Au3 54.29(3) . . ?
Au2 Au1 Au5 65.69(3) 2_655 . ?
Au2 Au1 Au6 63.17(3) . . ?
Au2 Au1 Au6 125.09(4) 2_655 . ?
Au3 Au1 Au2 91.65(4) 2_655 . ?
Au3 Au1 Au2 59.69(3) 2_655 2_655 ?
Au3 Au1 Au3 64.62(4) 2_655 . ?
Au3 Au1 Au4 60.71(3) 2_655 . ?
Au3 Au1 Au5 125.18(4) 2_655 . ?
Au3 Au1 Au6 118.50(4) 2_655 . ?
Au3 Au1 Au6 54.99(3) . . ?
Au4 Au1 Au2 58.29(3) . 2_655 ?
Au4 Au1 Au2 120.33(4) . . ?
Au4 Au1 Au3 124.91(4) . . ?
Au4 Au1 Au5 94.76(4) . . ?
Au4 Au1 Au6 176.07(4) . . ?
Au5 Au1 Au2 57.54(3) . . ?
Au5 Au1 Au3 111.38(4) . . ?
Au5 Au1 Au6 88.73(4) . . ?
S2 Au1 Au2 163.89(14) . 2_655 ?
S2 Au1 Au2 104.38(14) . . ?
S2 Au1 Au3 132.95(15) . 2_655 ?
S2 Au1 Au3 89.41(14) . . ?
S2 Au1 Au4 133.83(14) . . ?
S2 Au1 Au5 100.15(14) . . ?
S2 Au1 Au6 43.39(13) . . ?
Au1 Au2 Au1 89.99(4) 2_655 . ?
Au1 Au2 Au2 61.98(3) 2_655 2_655 ?
Au1 Au2 Au2 55.93(3) . 2_655 ?
Au1 Au2 Au5 59.64(3) 2_655 2_655 ?
Au1 Au2 Au5 111.66(4) . 2_655 ?
Au1 Au2 Au5 126.57(4) 2_655 . ?
Au1 Au2 Au6 116.61(4) 2_655 . ?
Au1 Au2 Au6 63.71(3) . . ?
Au1 Au2 Au10 87.57(3) 2_655 2_655 ?
Au1 Au2 Au10 174.81(4) . 2_655 ?
Au2 Au2 Au5 55.75(3) 2_655 2_655 ?
Au2 Au2 Au6 119.49(4) 2_655 . ?
Au2 Au2 Au10 118.91(4) 2_655 2_655 ?
Au3 Au2 Au1 64.33(3) . . ?
Au3 Au2 Au1 59.16(3) . 2_655 ?
Au3 Au2 Au2 91.29(3) . 2_655 ?
Au3 Au2 Au5 124.58(4) . . ?
Au3 Au2 Au5 118.62(4) . 2_655 ?
Au3 Au2 Au6 57.46(3) . . ?
Au3 Au2 Au8 177.04(5) . . ?
Au3 Au2 Au10 117.95(4) . 2_655 ?
Au4 Au2 Au1 60.23(3) 2_655 2_655 ?
Au4 Au2 Au1 125.46(4) 2_655 . ?
Au4 Au2 Au2 122.16(4) 2_655 2_655 ?
Au4 Au2 Au3 61.19(3) 2_655 . ?
Au4 Au2 Au5 92.20(4) 2_655 2_655 ?
Au4 Au2 Au5 172.19(5) 2_655 . ?
Au4 Au2 Au6 88.74(4) 2_655 . ?
Au4 Au2 Au8 115.99(4) 2_655 . ?
Au4 Au2 Au10 56.81(3) 2_655 2_655 ?
Au5 Au2 Au1 60.84(3) . . ?
Au5 Au2 Au2 64.62(3) . 2_655 ?
Au5 Au2 Au5 89.04(4) . 2_655 ?
Au5 Au2 Au6 90.74(3) . . ?
Au5 Au2 Au6 174.64(4) 2_655 . ?
Au5 Au2 Au10 63.17(3) 2_655 2_655 ?
Au5 Au2 Au10 117.37(4) . 2_655 ?
Au6 Au2 Au10 121.48(4) . 2_655 ?
Au7 Au2 Au1 93.27(4) . . ?
Au7 Au2 Au1 174.13(5) . 2_655 ?
Au7 Au2 Au2 123.86(4) . 2_655 ?
Au7 Au2 Au3 118.13(4) . . ?
Au7 Au2 Au4 113.95(4) . 2_655 ?
Au7 Au2 Au5 59.29(3) . . ?
Au7 Au2 Au5 123.24(4) . 2_655 ?
Au7 Au2 Au6 60.89(3) . . ?
Au7 Au2 Au8 61.63(3) . . ?
Au7 Au2 Au10 89.56(4) . 2_655 ?
Au8 Au2 Au1 118.52(4) . . ?
Au8 Au2 Au1 120.76(4) . 2_655 ?
Au8 Au2 Au2 91.15(3) . 2_655 ?
Au8 Au2 Au5 61.64(3) . 2_655 ?
Au8 Au2 Au5 58.12(3) . . ?
Au8 Au2 Au6 122.50(4) . . ?
Au8 Au2 Au10 59.29(3) . 2_655 ?
Au1 Au3 Au1 89.39(4) 2_655 . ?
Au1 Au3 Au2 61.15(3) 2_655 . ?
Au1 Au3 Au3 52.73(3) . 2_655 ?
Au1 Au3 Au3 62.65(3) 2_655 2_655 ?
Au1 Au3 Au4 60.03(3) 2_655 2_655 ?
Au1 Au3 Au6 132.09(4) 2_655 . ?
Au1 Au3 Au9 132.89(4) 2_655 . ?
Au1 Au3 Au9 70.82(3) . . ?
Au2 Au3 Au1 61.38(3) . . ?
Au2 Au3 Au3 88.61(3) . 2_655 ?
Au2 Au3 Au4 58.54(3) . 2_655 ?
Au2 Au3 Au6 70.95(3) . . ?
Au2 Au3 Au9 130.46(4) . . ?
Au3 Au3 Au9 71.63(3) 2_655 . ?
Au4 Au3 Au1 119.87(4) 2_655 . ?
Au4 Au3 Au3 122.29(4) 2_655 2_655 ?
Au4 Au3 Au6 95.08(4) 2_655 . ?
Au4 Au3 Au9 165.50(4) 2_655 . ?
Au6 Au3 Au1 67.32(3) . . ?
Au6 Au3 Au3 118.95(5) . 2_655 ?
Au6 Au3 Au9 79.74(3) . . ?
S1 Au3 Au1 113.84(15) . . ?
S1 Au3 Au1 128.72(15) . 2_655 ?
S1 Au3 Au2 169.98(15) . . ?
S1 Au3 Au3 94.99(15) . 2_655 ?
S1 Au3 Au4 125.84(15) . 2_655 ?
S1 Au3 Au6 99.18(15) . . ?
S1 Au3 Au9 43.17(15) . . ?
Au1 Au4 Au3 59.26(3) . 2_655 ?
Au1 Au4 Au10 96.91(4) . . ?
Au1 Au4 Au11 134.72(4) . . ?
Au1 Au4 Au12 73.96(4) . . ?
Au2 Au4 Au1 61.47(3) 2_655 . ?
Au2 Au4 Au3 60.26(3) 2_655 2_655 ?
Au2 Au4 Au10 72.44(4) 2_655 . ?
Au2 Au4 Au11 73.29(4) 2_655 . ?
Au2 Au4 Au12 131.98(4) 2_655 . ?
Au3 Au4 Au10 132.64(4) 2_655 . ?
Au3 Au4 Au11 97.52(4) 2_655 . ?
Au3 Au4 Au12 82.72(4) 2_655 . ?
Au10 Au4 Au11 69.72(3) . . ?
Au10 Au4 Au12 132.96(4) . . ?
Au11 Au4 Au12 146.29(4) . . ?
S8 Au4 Au1 117.13(17) . . ?
S8 Au4 Au2 178.60(18) . 2_655 ?
S8 Au4 Au3 119.18(18) . 2_655 ?
S8 Au4 Au10 108.04(18) . . ?
S8 Au4 Au11 108.11(17) . . ?
S8 Au4 Au12 46.72(17) . . ?
Au1 Au5 Au2 54.67(3) . 2_655 ?
Au1 Au5 Au8 107.59(4) . 2_655 ?
Au1 Au5 Au10 84.05(3) . . ?
Au2 Au5 Au1 61.62(3) . . ?
Au2 Au5 Au2 59.63(4) . 2_655 ?
Au2 Au5 Au8 88.36(4) . 2_655 ?
Au2 Au5 Au10 61.44(3) 2_655 . ?
Au2 Au5 Au10 121.06(4) . . ?
Au7 Au5 Au1 92.63(4) . . ?
Au7 Au5 Au2 57.40(3) . . ?
Au7 Au5 Au2 116.98(4) . 2_655 ?
Au7 Au5 Au8 125.39(4) . 2_655 ?
Au7 Au5 Au10 176.63(4) . . ?
Au8 Au5 Au1 120.37(4) . . ?
Au8 Au5 Au2 88.81(4) . 2_655 ?
Au8 Au5 Au2 59.21(3) . . ?
Au8 Au5 Au2 53.33(3) 2_655 2_655 ?
Au8 Au5 Au7 61.35(4) . . ?
Au8 Au5 Au8 64.68(4) . 2_655 ?
Au8 Au5 Au10 56.54(3) 2_655 . ?
Au8 Au5 Au10 120.95(4) . . ?
S3 Au5 Au1 82.05(14) . . ?
S3 Au5 Au2 143.18(15) . . ?
S3 Au5 Au2 95.47(15) . 2_655 ?
S3 Au5 Au7 135.75(15) . . ?
S3 Au5 Au8 97.72(14) . 2_655 ?
S3 Au5 Au8 154.08(15) . . ?
S3 Au5 Au10 43.25(14) . . ?
Au2 Au6 Au1 53.12(3) . . ?
Au3 Au6 Au1 57.69(3) . . ?
Au3 Au6 Au2 51.60(3) . . ?
Au3 Au6 Au7 100.90(4) . . ?
Au7 Au6 Au1 79.71(3) . . ?
Au7 Au6 Au2 49.46(3) . . ?
S2 Au6 Au1 44.66(15) . . ?
S2 Au6 Au2 95.84(15) . . ?
S2 Au6 Au3 92.82(15) . . ?
S2 Au6 Au7 98.68(15) . . ?
S2 Au6 S5 166.7(2) . . ?
S5 Au6 Au1 146.46(15) . . ?
S5 Au6 Au2 97.08(15) . . ?
S5 Au6 Au3 92.88(15) . . ?
S5 Au6 Au7 91.97(15) . . ?
Au2 Au7 Au5 63.31(3) . . ?
Au2 Au7 Au6 69.65(3) . . ?
Au2 Au7 Au8 60.40(3) . . ?
Au2 Au7 Au11 74.56(4) . 2_655 ?
Au2 Au7 Au13 143.85(5) . . ?
Au5 Au7 Au6 97.77(4) . . ?
Au5 Au7 Au8 59.00(4) . . ?
Au5 Au7 Au11 137.74(5) . 2_655 ?
Au5 Au7 Au13 83.52(4) . . ?
Au8 Au7 Au6 130.01(4) . . ?
Au8 Au7 Au11 97.91(4) . 2_655 ?
Au8 Au7 Au13 91.12(4) . . ?
Au11 Au7 Au6 69.17(3) 2_655 . ?
Au11 Au7 Au13 135.43(5) 2_655 . ?
Au13 Au7 Au6 132.68(4) . . ?
S6 Au7 Au2 166.35(19) . . ?
S6 Au7 Au5 127.36(18) . . ?
S6 Au7 Au6 98.83(18) . . ?
S6 Au7 Au8 130.89(18) . . ?
S6 Au7 Au11 94.78(18) . 2_655 ?
S6 Au7 Au13 49.62(19) . . ?
Au2 Au8 Au5 65.04(3) . 2_655 ?
Au2 Au8 Au7 57.97(3) . . ?
Au2 Au8 Au8 88.85(3) . 2_655 ?
Au2 Au8 Au10 69.68(4) . 2_655 ?
Au5 Au8 Au2 62.67(3) . . ?
Au5 Au8 Au5 93.36(4) . 2_655 ?
Au5 Au8 Au7 59.65(3) . . ?
Au5 Au8 Au8 52.96(3) 2_655 2_655 ?
Au5 Au8 Au8 62.36(4) . 2_655 ?
Au5 Au8 Au10 132.30(5) . 2_655 ?
Au5 Au8 Au10 67.59(3) 2_655 2_655 ?
Au7 Au8 Au5 122.97(4) . 2_655 ?
Au7 Au8 Au8 121.41(4) . 2_655 ?
Au7 Au8 Au10 93.60(4) . 2_655 ?
Au10 Au8 Au8 120.28(5) 2_655 2_655 ?
S9 Au8 Au2 160.99(17) 2_655 . ?
S9 Au8 Au5 133.00(18) 2_655 . ?
S9 Au8 Au5 100.08(18) 2_655 2_655 ?
S9 Au8 Au7 135.83(18) 2_655 . ?
S9 Au8 Au8 91.00(19) 2_655 2_655 ?
S9 Au8 Au10 94.19(17) 2_655 2_655 ?
S1 Au9 Au3 45.09(14) . . ?
S1 Au9 S4 177.9(2) . . ?
S4 Au9 Au3 136.66(16) . . ?
Au2 Au10 Au5 55.39(3) 2_655 . ?
Au4 Au10 Au2 50.75(3) . 2_655 ?
Au4 Au10 Au5 83.36(3) . . ?
Au4 Au10 Au8 101.70(4) . 2_655 ?
Au8 Au10 Au2 51.03(3) 2_655 2_655 ?
Au8 Au10 Au5 55.87(3) 2_655 . ?
S3 Au10 Au2 91.47(14) . 2_655 ?
S3 Au10 Au4 86.26(15) . . ?
S3 Au10 Au5 44.88(14) . . ?
S3 Au10 Au8 98.63(15) . 2_655 ?
S7 Au10 Au2 95.66(15) . 2_655 ?
S7 Au10 Au4 97.09(16) . . ?
S7 Au10 Au5 141.79(17) . . ?
S7 Au10 Au8 87.06(17) . 2_655 ?
S7 Au10 S3 172.7(2) . . ?
Au7 Au11 Au4 98.19(4) 2_655 . ?
S5 Au11 Au4 90.86(15) 2_655 . ?
S5 Au11 Au7 95.94(15) 2_655 2_655 ?
S5 Au11 S7 172.2(2) 2_655 . ?
S7 Au11 Au4 94.47(16) . . ?
S7 Au11 Au7 88.90(17) . 2_655 ?
S4 Au12 Au4 135.69(17) . . ?
S8 Au12 Au4 48.20(16) . . ?
S8 Au12 S4 175.5(2) . . ?
S6 Au13 Au7 52.36(15) . . ?
S10 Au13 Au7 130.4(2) . . ?
S10 Au13 S6 177.2(3) . . ?
S9 Au14 S10 171.0(3) . . ?
Au9 S1 Au3 91.7(2) . . ?
C4 S1 Au3 106.4(8) . . ?
C4 S1 Au9 109.3(9) . . ?
Au6 S2 Au1 92.0(2) . . ?
C42 S2 Au1 108.4(8) . . ?
C42 S2 Au6 107.2(8) . . ?
Au10 S3 Au5 91.9(2) . . ?
C27 S3 Au5 111.9(10) . . ?
C27 S3 Au10 104.7(9) . . ?
Au9 S4 Au12 104.0(3) . . ?
C44 S4 Au9 104.0(11) . . ?
C44 S4 Au12 106.3(14) . . ?
Au11 S5 Au6 96.5(2) 2_655 . ?
C3 S5 Au6 102.5(8) . . ?
C3 S5 Au11 105.5(9) . 2_655 ?
Au13 S6 Au7 78.0(2) . . ?
C1 S6 Au7 104.8(9) . . ?
C1 S6 Au13 101.5(10) . . ?
Au11 S7 Au10 94.9(2) . . ?
C8 S7 Au10 106.2(9) . . ?
C8 S7 Au11 103.9(11) . . ?
Au12 S8 Au4 85.1(2) . . ?
C12 S8 Au4 107.8(9) . . ?
C12 S8 Au12 103.4(12) . . ?
Au14 S9 Au8 101.4(3) . 2_655 ?
C34 S9 Au8 109.4(10) . 2_655 ?
C34 S9 Au14 102.6(13) . . ?
Au13 S10 Au14 103.4(3) . . ?
C20 S10 Au13 106.5(11) . . ?
C20 S10 Au14 107.3(10) . . ?
S6 C1 H1 109.7 . . ?
C6 C1 S6 108(2) . . ?
C6 C1 H1 109.7 . . ?
C26 C1 S6 119(2) . . ?
C26 C1 H1 109.7 . . ?
C26 C1 C6 100(3) . . ?
H2A C2 H2B 108.9 . . ?
C4 C2 H2A 110.9 . . ?
C4 C2 H2B 110.9 . . ?
C4 C2 C28 104(2) . . ?
C28 C2 H2A 110.9 . . ?
C28 C2 H2B 110.9 . . ?
S5 C3 H3 108.8 . . ?
C13 C3 S5 107.4(19) . . ?
C13 C3 H3 108.8 . . ?
C16 C3 S5 118(2) . . ?
C16 C3 H3 108.8 . . ?
C16 C3 C13 105(2) . . ?
S1 C4 H4 110.0 . . ?
C2 C4 S1 108.2(19) . . ?
C2 C4 H4 110.0 . . ?
C9 C4 S1 111.1(18) . . ?
C9 C4 C2 107(2) . . ?
C9 C4 H4 110.0 . . ?
H5A C5 H5B 108.2 . . ?
C19 C5 H5A 109.7 . . ?
C19 C5 H5B 109.7 . . ?
C19 C5 C30 110(3) . . ?
C30 C5 H5A 109.7 . . ?
C30 C5 H5B 109.7 . . ?
C1 C6 H6A 110.6 . . ?
C1 C6 H6B 110.6 . . ?
H6A C6 H6B 108.7 . . ?
C14 C6 C1 106(3) . . ?
C14 C6 H6A 110.6 . . ?
C14 C6 H6B 110.6 . . ?
H7A C7 H7B 109.2 . . ?
C27 C7 H7A 111.4 . . ?
C27 C7 H7B 111.4 . . ?
C27 C7 C29 102(3) . . ?
C29 C7 H7A 111.4 . . ?
C29 C7 H7B 111.4 . . ?
S7 C8 H8 111.2 . . ?
C10 C8 S7 110(2) . . ?
C10 C8 H8 111.2 . . ?
C19 C8 S7 106.2(19) . . ?
C19 C8 H8 111.2 . . ?
C19 C8 C10 107(2) . . ?
C4 C9 H9AA 110.6 . . ?
C4 C9 H9AB 110.6 . . ?
C4 C9 H9BC 110.8 . . ?
C4 C9 H9BD 110.8 . . ?
C4 C9 C37 106(3) . . ?
H9AA C9 H9AB 108.7 . . ?
H9BC C9 H9BD 108.9 . . ?
C37 C9 H9AA 110.6 . . ?
C37 C9 H9AB 110.6 . . ?
C37A C9 C4 105(4) . . ?
C37A C9 H9BC 110.8 . . ?
C37A C9 H9BD 110.8 . . ?
C8 C10 H10A 110.4 . . ?
C8 C10 H10B 110.4 . . ?
H10A C10 H10B 108.6 . . ?
C30 C10 C8 107(3) . . ?
C30 C10 H10A 110.4 . . ?
C30 C10 H10B 110.4 . . ?
H11A C11 H11B 110.2 . . ?
C21 C11 H11A 112.7 . . ?
C21 C11 H11B 112.7 . . ?
C27 C11 H11A 112.7 . . ?
C27 C11 H11B 112.7 . . ?
C27 C11 C21 95(2) . . ?
S8 C12 H12 108.3 . . ?
C15 C12 S8 113(2) . . ?
C15 C12 H12 108.3 . . ?
C15 C12 C17 107(2) . . ?
C17 C12 S8 112(2) . . ?
C17 C12 H12 108.3 . . ?
C3 C13 H13A 109.6 . . ?
C3 C13 H13B 109.6 . . ?
C3 C13 H13C 111.9 . . ?
C3 C13 H13D 111.9 . . ?
H13A C13 H13B 108.1 . . ?
H13C C13 H13D 109.6 . . ?
C32 C13 C3 110(3) . . ?
C32 C13 H13A 109.6 . . ?
C32 C13 H13B 109.6 . . ?
C32A C13 C3 99(2) . . ?
C32A C13 H13C 111.9 . . ?
C32A C13 H13D 111.9 . . ?
C6 C14 H14A 110.7 . . ?
C6 C14 H14B 110.7 . . ?
C6 C14 C18 105(3) . . ?
H14A C14 H14B 108.8 . . ?
C18 C14 H14A 110.7 . . ?
C18 C14 H14B 110.7 . . ?
C12 C15 H15A 109.9 . . ?
C12 C15 H15B 109.9 . . ?
C12 C15 H15C 111.4 . . ?
C12 C15 H15D 111.4 . . ?
H15A C15 H15B 108.3 . . ?
H15C C15 H15D 109.2 . . ?
C31 C15 C12 109(3) . . ?
C31 C15 H15A 109.9 . . ?
C31 C15 H15B 109.9 . . ?
C31A C15 C12 102(3) . . ?
C31A C15 H15C 111.4 . . ?
C31A C15 H15D 111.4 . . ?
C3 C16 H16A 110.0 . . ?
C3 C16 H16B 110.0 . . ?
C3 C16 H16C 111.1 . . ?
C3 C16 H16D 111.1 . . ?
C3 C16 C39 108(3) . . ?
C3 C16 C39A 103(3) . . ?
H16A C16 H16B 108.4 . . ?
H16C C16 H16D 109.0 . . ?
C39 C16 H16A 110.0 . . ?
C39 C16 H16B 110.0 . . ?
C39A C16 H16C 111.1 . . ?
C39A C16 H16D 111.1 . . ?
C12 C17 H17A 112.5 . . ?
C12 C17 H17B 112.5 . . ?
C12 C17 H17C 110.5 . . ?
C12 C17 H17D 110.5 . . ?
H17A C17 H17B 110.0 . . ?
H17C C17 H17D 108.7 . . ?
C40 C17 C12 96(3) . . ?
C40 C17 H17A 112.5 . . ?
C40 C17 H17B 112.5 . . ?
C40A C17 C12 106(3) . . ?
C40A C17 H17C 110.5 . . ?
C40A C17 H17D 110.5 . . ?
C14 C18 H18A 111.8 . . ?
C14 C18 H18B 111.8 . . ?
H18A C18 H18B 109.5 . . ?
C26 C18 C14 100(4) . . ?
C26 C18 H18A 111.8 . . ?
C26 C18 H18B 111.8 . . ?
C5 C19 C8 101(3) . . ?
C5 C19 H19A 111.5 . . ?
C5 C19 H19B 111.5 . . ?
C8 C19 H19A 111.5 . . ?
C8 C19 H19B 111.5 . . ?
H19A C19 H19B 109.4 . . ?
S10 C20 H20 106.8 . . ?
C23 C20 S10 118(2) . . ?
C23 C20 H20 106.8 . . ?
C24 C20 S10 115(2) . . ?
C24 C20 H20 106.8 . . ?
C24 C20 C23 103(3) . . ?
C11 C21 H21A 109.7 . . ?
C11 C21 H21B 109.7 . . ?
H21A C21 H21B 108.2 . . ?
C29 C21 C11 110(3) . . ?
C29 C21 H21A 109.7 . . ?
C29 C21 H21B 109.7 . . ?
H22A C22 H22B 108.2 . . ?
H22C C22 H22D 109.0 . . ?
C24 C22 H22A 109.7 . . ?
C24 C22 H22B 109.7 . . ?
C24 C22 H22C 111.1 . . ?
C24 C22 H22D 111.1 . . ?
C25 C22 H22A 109.7 . . ?
C25 C22 H22B 109.7 . . ?
C25 C22 C24 110(5) . . ?
C25A C22 H22C 111.1 . . ?
C25A C22 H22D 111.1 . . ?
C25A C22 C24 104(4) . . ?
C20 C23 H23A 112.8 . . ?
C20 C23 H23B 112.8 . . ?
C20 C23 H23C 110.7 . . ?
C20 C23 H23D 110.7 . . ?
C20 C23 C25 95(4) . . ?
C20 C23 C25A 105(4) . . ?
H23A C23 H23B 110.2 . . ?
H23C C23 H23D 108.8 . . ?
C25 C23 H23A 112.8 . . ?
C25 C23 H23B 112.8 . . ?
C25A C23 H23C 110.7 . . ?
C25A C23 H23D 110.7 . . ?
C20 C24 C22 101(3) . . ?
C20 C24 H24A 111.6 . . ?
C20 C24 H24B 111.6 . . ?
C22 C24 H24A 111.6 . . ?
C22 C24 H24B 111.6 . . ?
H24A C24 H24B 109.4 . . ?
C22 C25 C23 107(6) . . ?
C22 C25 H25A 110.3 . . ?
C22 C25 H25B 110.3 . . ?
C23 C25 H25A 110.3 . . ?
C23 C25 H25B 110.3 . . ?
H25A C25 H25B 108.5 . . ?
C1 C26 H26A 108.9 . . ?
C1 C26 H26B 108.9 . . ?
C18 C26 C1 113(4) . . ?
C18 C26 H26A 108.9 . . ?
C18 C26 H26B 108.9 . . ?
H26A C26 H26B 107.7 . . ?
S3 C27 H27 111.6 . . ?
C7 C27 S3 114(2) . . ?
C7 C27 H27 111.6 . . ?
C11 C27 S3 107(2) . . ?
C11 C27 C7 101(2) . . ?
C11 C27 H27 111.6 . . ?
C2 C28 H28A 111.6 . . ?
C2 C28 H28B 111.6 . . ?
C2 C28 H28C 111.4 . . ?
C2 C28 H28D 111.4 . . ?
C2 C28 C37A 102(3) . . ?
H28A C28 H28B 109.4 . . ?
H28C C28 H28D 109.3 . . ?
C37 C28 C2 101(3) . . ?
C37 C28 H28A 111.6 . . ?
C37 C28 H28B 111.6 . . ?
C37A C28 H28C 111.4 . . ?
C37A C28 H28D 111.4 . . ?
C7 C29 H29A 110.7 . . ?
C7 C29 H29B 110.7 . . ?
C21 C29 C7 105(3) . . ?
C21 C29 H29A 110.7 . . ?
C21 C29 H29B 110.7 . . ?
H29A C29 H29B 108.8 . . ?
C5 C30 H30A 110.3 . . ?
C5 C30 H30B 110.3 . . ?
C10 C30 C5 107(3) . . ?
C10 C30 H30A 110.3 . . ?
C10 C30 H30B 110.3 . . ?
H30A C30 H30B 108.6 . . ?
C15 C31 H31A 111.5 . . ?
C15 C31 H31B 111.5 . . ?
C15 C31 C40 101(4) . . ?
H31A C31 H31B 109.3 . . ?
C40 C31 H31A 111.5 . . ?
C40 C31 H31B 111.5 . . ?
C13 C32 H32A 110.2 . . ?
C13 C32 H32B 110.2 . . ?
C13 C32 C39 107(4) . . ?
H32A C32 H32B 108.5 . . ?
C39 C32 H32A 110.2 . . ?
C39 C32 H32B 110.2 . . ?
H33A C33 H33B 108.4 . . ?
C34 C33 H33A 110.0 . . ?
C34 C33 H33B 110.0 . . ?
C34 C33 C36 108(4) . . ?
C36 C33 H33A 110.0 . . ?
C36 C33 H33B 110.0 . . ?
S9 C34 H34 108.4 . . ?
C33 C34 S9 118(3) . . ?
C33 C34 H34 108.4 . . ?
C33 C34 C35 101(3) . . ?
C35 C34 S9 111(3) . . ?
C35 C34 H34 108.4 . . ?
C34 C35 H35A 111.8 . . ?
C34 C35 H35B 111.8 . . ?
H35A C35 H35B 109.5 . . ?
C38 C35 C34 100(3) . . ?
C38 C35 H35A 111.8 . . ?
C38 C35 H35B 111.8 . . ?
C33 C36 H36A 110.9 . . ?
C33 C36 H36B 110.9 . . ?
C33 C36 C38 104(3) . . ?
H36A C36 H36B 108.9 . . ?
C38 C36 H36A 110.9 . . ?
C38 C36 H36B 110.9 . . ?
C9 C37 C28 107(3) . . ?
C9 C37 H37A 110.3 . . ?
C9 C37 H37B 110.3 . . ?
C28 C37 H37A 110.3 . . ?
C28 C37 H37B 110.3 . . ?
H37A C37 H37B 108.5 . . ?
C35 C38 H38A 112.4 . . ?
C35 C38 H38B 112.4 . . ?
C36 C38 C35 97(3) . . ?
C36 C38 H38A 112.4 . . ?
C36 C38 H38B 112.4 . . ?
H38A C38 H38B 110.0 . . ?
C16 C39 H39A 109.9 . . ?
C16 C39 H39B 109.9 . . ?
C32 C39 C16 109(4) . . ?
C32 C39 H39A 109.9 . . ?
C32 C39 H39B 109.9 . . ?
H39A C39 H39B 108.3 . . ?
C17 C40 C31 118(4) . . ?
C17 C40 H40A 107.9 . . ?
C17 C40 H40B 107.9 . . ?
C31 C40 H40A 107.9 . . ?
C31 C40 H40B 107.9 . . ?
H40A C40 H40B 107.2 . . ?
S2 C42 H42 112.3 . . ?
C41 C42 S2 105.9(17) . . ?
C41 C42 H42 112.3 . . ?
C41 C42 C43 103(2) . . ?
C43 C42 S2 110.5(19) . . ?
C43 C42 H42 112.3 . . ?
C42 C41 H41A 110.6 . . ?
C42 C41 H41B 110.6 . . ?
C42 C41 C47 106(2) . . ?
H41A C41 H41B 108.7 . . ?
C47 C41 H41A 110.6 . . ?
C47 C41 H41B 110.6 . . ?
C42 C43 H43A 110.3 . . ?
C42 C43 H43B 110.3 . . ?
H43A C43 H43B 108.5 . . ?
C48 C43 C42 107(2) . . ?
C48 C43 H43A 110.3 . . ?
C48 C43 H43B 110.3 . . ?
S4 C44 H44 98.3 . . ?
S4 C44 H44A 104.6 . . ?
C45 C44 S4 134(3) . . ?
C45 C44 H44 98.3 . . ?
C45 C44 C46 106.2(13) . . ?
C46 C44 S4 114(2) . . ?
C46 C44 H44 98.3 . . ?
C46 C44 H44A 104.6 . . ?
C45A C44 S4 119(3) . . ?
C45A C44 H44A 104.6 . . ?
C45A C44 C46 108.1(17) . . ?
C44 C45 H45A 110.2 . . ?
C44 C45 H45B 110.2 . . ?
C44 C45 C49 107.7(16) . . ?
H45A C45 H45B 108.5 . . ?
C49 C45 H45A 110.2 . . ?
C49 C45 H45B 110.2 . . ?
C44 C46 H46A 110.7 . . ?
C44 C46 H46B 110.7 . . ?
H46A C46 H46B 108.8 . . ?
C50 C46 C44 105.4(14) . . ?
C50 C46 H46A 110.7 . . ?
C50 C46 H46B 110.7 . . ?
C43 C48 H48A 110.3 . . ?
C43 C48 H48B 110.3 . . ?
C43 C48 C47 107(2) . . ?
H48A C48 H48B 108.6 . . ?
C47 C48 H48A 110.3 . . ?
C47 C48 H48B 110.3 . . ?
C41 C47 H47A 111.5 . . ?
C41 C47 H47B 111.5 . . ?
C48 C47 C41 102(2) . . ?
C48 C47 H47A 111.5 . . ?
C48 C47 H47B 111.5 . . ?
H47A C47 H47B 109.3 . . ?
C46 C50 H50A 110.5 . . ?
C46 C50 H50B 110.5 . . ?
C46 C50 H50C 112.0 . . ?
C46 C50 H50D 112.0 . . ?
H50A C50 H50B 108.7 . . ?
H50C C50 H50D 109.7 . . ?
C49 C50 C46 106(2) . . ?
C49 C50 H50A 110.5 . . ?
C49 C50 H50B 110.5 . . ?
C49A C50 C46 99(4) . . ?
C49A C50 H50C 112.0 . . ?
C49A C50 H50D 112.0 . . ?
C45 C49 H49A 110.1 . . ?
C45 C49 H49B 110.1 . . ?
C50 C49 C45 108.0(17) . . ?
C50 C49 H49A 110.1 . . ?
C50 C49 H49B 110.1 . . ?
H49A C49 H49B 108.4 . . ?
C9 C37A C28 111(5) . . ?
C9 C37A H37C 109.5 . . ?
C9 C37A H37D 109.5 . . ?
C28 C37A H37C 109.5 . . ?
C28 C37A H37D 109.5 . . ?
H37C C37A H37D 108.1 . . ?
C13 C32A H32C 111.1 . . ?
C13 C32A H32D 111.1 . . ?
H32C C32A H32D 109.1 . . ?
C39A C32A C13 103(3) . . ?
C39A C32A H32C 111.1 . . ?
C39A C32A H32D 111.1 . . ?
C16 C39A H39C 109.1 . . ?
C16 C39A H39D 109.1 . . ?
C32A C39A C16 112(3) . . ?
C32A C39A H39C 109.1 . . ?
C32A C39A H39D 109.1 . . ?
H39C C39A H39D 107.9 . . ?
C50 C49A H49C 108.7 . . ?
C50 C49A H49D 108.7 . . ?
C50 C49A C45A 114(5) . . ?
H49C C49A H49D 107.6 . . ?
C45A C49A H49C 108.7 . . ?
C45A C49A H49D 108.7 . . ?
C44 C45A C49A 95(3) . . ?
C44 C45A H45C 112.8 . . ?
C44 C45A H45D 112.8 . . ?
C49A C45A H45C 112.8 . . ?
C49A C45A H45D 112.8 . . ?
H45C C45A H45D 110.3 . . ?
C15 C31A H31C 109.2 . . ?
C15 C31A H31D 109.2 . . ?
C15 C31A C40A 112(4) . . ?
H31C C31A H31D 107.9 . . ?
C40A C31A H31C 109.2 . . ?
C40A C31A H31D 109.2 . . ?
C17 C40A C31A 107(4) . . ?
C17 C40A H40C 110.3 . . ?
C17 C40A H40D 110.3 . . ?
C31A C40A H40C 110.3 . . ?
C31A C40A H40D 110.3 . . ?
H40C C40A H40D 108.6 . . ?
C22 C25A C23 104(5) . . ?
C22 C25A H25C 111.0 . . ?
C22 C25A H25D 111.0 . . ?
C23 C25A H25C 111.0 . . ?
C23 C25A H25D 111.0 . . ?
H25C C25A H25D 109.0 . . ?

loop_
_geom_bond_atom_site_label_1
_geom_bond_atom_site_label_2
_geom_bond_distance
_geom_bond_site_symmetry_2
_geom_bond_publ_flag
Au1 Au2 2.7827(13) 2_655 ?
Au1 Au2 2.9654(12) . ?
Au1 Au3 2.7277(13) 2_655 ?
Au1 Au3 3.0446(13) . ?
Au1 Au4 2.7494(14) . ?
Au1 Au5 2.9433(13) . ?
Au1 Au6 3.3239(14) . ?
Au1 S2 2.338(6) . ?
Au2 Au2 2.9685(18) 2_655 ?
Au2 Au3 2.7429(12) . ?
Au2 Au4 2.6946(13) 2_655 ?
Au2 Au5 2.8441(13) . ?
Au2 Au5 3.1087(13) 2_655 ?
Au2 Au6 3.3083(13) . ?
Au2 Au7 2.6816(13) . ?
Au2 Au8 2.7502(13) . ?
Au2 Au10 3.3174(13) 2_655 ?
Au3 Au3 3.0968(18) 2_655 ?
Au3 Au4 2.7680(13) 2_655 ?
Au3 Au6 2.9504(14) . ?
Au3 Au9 3.3238(13) . ?
Au3 S1 2.355(6) . ?
Au4 Au10 2.9118(13) . ?
Au4 Au11 3.0145(14) . ?
Au4 Au12 3.1285(15) . ?
Au4 S8 2.341(6) . ?
Au5 Au7 2.7367(14) . ?
Au5 Au8 3.0174(14) 2_655 ?
Au5 Au8 2.7186(14) . ?
Au5 Au10 3.3701(15) . ?
Au5 S3 2.379(6) . ?
Au6 Au7 3.0830(13) . ?
Au6 S2 2.285(5) . ?
Au6 S5 2.307(6) . ?
Au7 Au8 2.7833(14) . ?
Au7 Au11 2.9490(14) 2_655 ?
Au7 Au13 2.9529(15) . ?
Au7 S6 2.390(6) . ?
Au8 Au8 3.079(2) 2_655 ?
Au8 Au10 3.0414(15) 2_655 ?
Au8 S9 2.373(6) 2_655 ?
Au9 S1 2.275(6) . ?
Au9 S4 2.291(7) . ?
Au10 S3 2.311(6) . ?
Au10 S7 2.303(6) . ?
Au11 S5 2.286(6) 2_655 ?
Au11 S7 2.296(6) . ?
Au12 S4 2.298(7) . ?
Au12 S8 2.286(7) . ?
Au13 S6 2.300(8) . ?
Au13 S10 2.277(9) . ?
Au14 S9 2.293(7) . ?
Au14 S10 2.303(8) . ?
S1 C4 1.89(3) . ?
S2 C42 1.84(3) . ?
S3 C27 1.83(3) . ?
S4 C44 1.76(3) . ?
S5 C3 1.84(3) . ?
S6 C1 1.89(3) . ?
S7 C8 1.84(3) . ?
S8 C12 1.85(3) . ?
S9 C34 1.83(3) . ?
S10 C20 1.77(3) . ?
C1 H1 1.0000 . ?
C1 C6 1.56(4) . ?
C1 C26 1.47(4) . ?
C2 H2A 0.9900 . ?
C2 H2B 0.9900 . ?
C2 C4 1.53(3) . ?
C2 C28 1.53(4) . ?
C3 H3 1.0000 . ?
C3 C13 1.63(4) . ?
C3 C16 1.49(4) . ?
C4 H4 1.0000 . ?
C4 C9 1.48(4) . ?
C5 H5A 0.9900 . ?
C5 H5B 0.9900 . ?
C5 C19 1.46(5) . ?
C5 C30 1.56(6) . ?
C6 H6A 0.9900 . ?
C6 H6B 0.9900 . ?
C6 C14 1.54(4) . ?
C7 H7A 0.9900 . ?
C7 H7B 0.9900 . ?
C7 C27 1.53(4) . ?
C7 C29 1.57(5) . ?
C8 H8 1.0000 . ?
C8 C10 1.59(4) . ?
C8 C19 1.57(4) . ?
C9 H9AA 0.9900 . ?
C9 H9AB 0.9900 . ?
C9 H9BC 0.9900 . ?
C9 H9BD 0.9900 . ?
C9 C37 1.50(2) . ?
C9 C37A 1.34(8) . ?
C10 H10A 0.9900 . ?
C10 H10B 0.9900 . ?
C10 C30 1.42(5) . ?
C11 H11A 0.9900 . ?
C11 H11B 0.9900 . ?
C11 C21 1.68(4) . ?
C11 C27 1.53(4) . ?
C12 H12 1.0000 . ?
C12 C15 1.54(5) . ?
C12 C17 1.58(4) . ?
C13 H13A 0.9900 . ?
C13 H13B 0.9900 . ?
C13 H13C 0.9900 . ?
C13 H13D 0.9900 . ?
C13 C32 1.49(2) . ?
C13 C32A 1.57(6) . ?
C14 H14A 0.9900 . ?
C14 H14B 0.9900 . ?
C14 C18 1.64(6) . ?
C15 H15A 0.9900 . ?
C15 H15B 0.9900 . ?
C15 H15C 0.9900 . ?
C15 H15D 0.9900 . ?
C15 C31 1.49(2) . ?
C15 C31A 1.50(2) . ?
C16 H16A 0.9900 . ?
C16 H16B 0.9900 . ?
C16 H16C 0.9900 . ?
C16 H16D 0.9900 . ?
C16 C39 1.61(7) . ?
C16 C39A 1.51(2) . ?
C17 H17A 0.9900 . ?
C17 H17B 0.9900 . ?
C17 H17C 0.9900 . ?
C17 H17D 0.9900 . ?
C17 C40 1.49(2) . ?
C17 C40A 1.48(7) . ?
C18 H18A 0.9900 . ?
C18 H18B 0.9900 . ?
C18 C26 1.40(5) . ?
C19 H19A 0.9900 . ?
C19 H19B 0.9900 . ?
C20 H20 1.0000 . ?
C20 C23 1.56(4) . ?
C20 C24 1.46(4) . ?
C21 H21A 0.9900 . ?
C21 H21B 0.9900 . ?
C21 C29 1.38(5) . ?
C22 H22A 0.9900 . ?
C22 H22B 0.9900 . ?
C22 H22C 0.9900 . ?
C22 H22D 0.9900 . ?
C22 C24 1.57(5) . ?
C22 C25 1.33(9) . ?
C22 C25A 1.49(9) . ?
C23 H23A 0.9900 . ?
C23 H23B 0.9900 . ?
C23 H23C 0.9900 . ?
C23 H23D 0.9900 . ?
C23 C25 1.66(9) . ?
C23 C25A 1.58(8) . ?
C24 H24A 0.9900 . ?
C24 H24B 0.9900 . ?
C25 H25A 0.9900 . ?
C25 H25B 0.9900 . ?
C26 H26A 0.9900 . ?
C26 H26B 0.9900 . ?
C27 H27 1.0000 . ?
C28 H28A 0.9900 . ?
C28 H28B 0.9900 . ?
C28 H28C 0.9900 . ?
C28 H28D 0.9900 . ?
C28 C37 1.51(2) . ?
C28 C37A 1.59(8) . ?
C29 H29A 0.9900 . ?
C29 H29B 0.9900 . ?
C30 H30A 0.9900 . ?
C30 H30B 0.9900 . ?
C31 H31A 0.9900 . ?
C31 H31B 0.9900 . ?
C31 C40 1.50(2) . ?
C32 H32A 0.9900 . ?
C32 H32B 0.9900 . ?
C32 C39 1.503(14) . ?
C33 H33A 0.9900 . ?
C33 H33B 0.9900 . ?
C33 C34 1.49(4) . ?
C33 C36 1.50(5) . ?
C34 H34 1.0000 . ?
C34 C35 1.68(6) . ?
C35 H35A 0.9900 . ?
C35 H35B 0.9900 . ?
C35 C38 1.57(5) . ?
C36 H36A 0.9900 . ?
C36 H36B 0.9900 . ?
C36 C38 1.52(2) . ?
C37 H37A 0.9900 . ?
C37 H37B 0.9900 . ?
C38 H38A 0.9900 . ?
C38 H38B 0.9900 . ?
C39 H39A 0.9900 . ?
C39 H39B 0.9900 . ?
C40 H40A 0.9900 . ?
C40 H40B 0.9900 . ?
C42 H42 1.0000 . ?
C42 C41 1.55(3) . ?
C42 C43 1.61(3) . ?
C41 H41A 0.9900 . ?
C41 H41B 0.9900 . ?
C41 C47 1.57(4) . ?
C43 H43A 0.9900 . ?
C43 H43B 0.9900 . ?
C43 C48 1.49(4) . ?
C44 H44 1.0000 . ?
C44 H44A 1.0000 . ?
C44 C45 1.518(14) . ?
C44 C46 1.559(17) . ?
C44 C45A 1.50(2) . ?
C45 H45A 0.9900 . ?
C45 H45B 0.9900 . ?
C45 C49 1.528(19) . ?
C46 H46A 0.9900 . ?
C46 H46B 0.9900 . ?
C46 C50 1.535(19) . ?
C48 H48A 0.9900 . ?
C48 H48B 0.9900 . ?
C48 C47 1.53(4) . ?
C47 H47A 0.9900 . ?
C47 H47B 0.9900 . ?
C50 H50A 0.9900 . ?
C50 H50B 0.9900 . ?
C50 H50C 0.9900 . ?
C50 H50D 0.9900 . ?
C50 C49 1.51(2) . ?
C50 C49A 1.45(8) . ?
C49 H49A 0.9900 . ?
C49 H49B 0.9900 . ?
C37A H37C 0.9900 . ?
C37A H37D 0.9900 . ?
C32A H32C 0.9900 . ?
C32A H32D 0.9900 . ?
C32A C39A 1.50(2) . ?
C39A H39C 0.9900 . ?
C39A H39D 0.9900 . ?
C49A H49C 0.9900 . ?
C49A H49D 0.9900 . ?
C49A C45A 1.74(9) . ?
C45A H45C 0.9900 . ?
C45A H45D 0.9900 . ?
C31A H31C 0.9900 . ?
C31A H31D 0.9900 . ?
C31A C40A 1.50(2) . ?
C40A H40C 0.9900 . ?
C40A H40D 0.9900 . ?
C25A H25C 0.9900 . ?
C25A H25D 0.9900 . ?

loop_
_geom_torsion_atom_site_label_1
_geom_torsion_atom_site_label_2
_geom_torsion_atom_site_label_3
_geom_torsion_atom_site_label_4
_geom_torsion
_geom_torsion_site_symmetry_1
_geom_torsion_site_symmetry_2
_geom_torsion_site_symmetry_3
_geom_torsion_site_symmetry_4
_geom_torsion_publ_flag
Au1 S2 C42 C41 90.9(16) . . . . ?
Au1 S2 C42 C43 -158.2(17) . . . . ?
Au3 S1 C4 C2 176.7(17) . . . . ?
Au3 S1 C4 C9 -66(2) . . . . ?
Au4 S8 C12 C15 81(2) . . . . ?
Au4 S8 C12 C17 -158(2) . . . . ?
Au5 S3 C27 C7 156.1(19) . . . . ?
Au5 S3 C27 C11 -93.8(19) . . . . ?
Au6 S2 C42 C41 -171.0(14) . . . . ?
Au6 S2 C42 C43 -60(2) . . . . ?
Au6 S5 C3 C13 65.9(18) . . . . ?
Au6 S5 C3 C16 -176(2) . . . . ?
Au7 S6 C1 C6 -111.0(17) . . . . ?
Au7 S6 C1 C26 136(3) . . . . ?
Au8 S9 C34 C33 160(3) 2_655 . . . ?
Au8 S9 C34 C35 -83(2) 2_655 . . . ?
Au9 S1 C4 C2 79(2) . . . . ?
Au9 S1 C4 C9 -163.4(17) . . . . ?
Au9 S4 C44 C45 -30(6) . . . . ?
Au9 S4 C44 C46 -177(2) . . . . ?
Au9 S4 C44 C45A 53(4) . . . . ?
Au10 S3 C27 C7 58(2) . . . . ?
Au10 S3 C27 C11 168.0(17) . . . . ?
Au10 S7 C8 C10 66(2) . . . . ?
Au10 S7 C8 C19 -179.3(19) . . . . ?
Au11 S5 C3 C13 166.3(15) 2_655 . . . ?
Au11 S5 C3 C16 -76(2) 2_655 . . . ?
Au11 S7 C8 C10 165.0(18) . . . . ?
Au11 S7 C8 C19 -80(2) . . . . ?
Au12 S4 C44 C45 80(6) . . . . ?
Au12 S4 C44 C46 -68(3) . . . . ?
Au12 S4 C44 C45A 162(3) . . . . ?
Au12 S8 C12 C15 170(2) . . . . ?
Au12 S8 C12 C17 -69(2) . . . . ?
Au13 S6 C1 C6 168.6(16) . . . . ?
Au13 S6 C1 C26 56(3) . . . . ?
Au13 S10 C20 C23 54(3) . . . . ?
Au13 S10 C20 C24 176(2) . . . . ?
Au14 S9 C34 C33 53(3) . . . . ?
Au14 S9 C34 C35 170(2) . . . . ?
Au14 S10 C20 C23 -56(3) . . . . ?
Au14 S10 C20 C24 66(2) . . . . ?
S1 C4 C9 C37 -117(3) . . . . ?
S1 C4 C9 C37A -84(4) . . . . ?
S2 C42 C41 C47 140.7(19) . . . . ?
S2 C42 C43 C48 -114(2) . . . . ?
S4 C44 C45 C49 -160(5) . . . . ?
S4 C44 C46 C50 179(3) . . . . ?
S4 C44 C45A C49A 159(4) . . . . ?
S5 C3 C13 C32 133(4) . . . . ?
S5 C3 C13 C32A 85(3) . . . . ?
S5 C3 C16 C39 -126(4) . . . . ?
S5 C3 C16 C39A -88(3) . . . . ?
S6 C1 C6 C14 -152(2) . . . . ?
S6 C1 C26 C18 159(4) . . . . ?
S7 C8 C10 C30 102(3) . . . . ?
S7 C8 C19 C5 -91(3) . . . . ?
S8 C12 C15 C31 100(4) . . . . ?
S8 C12 C15 C31A 146(3) . . . . ?
S8 C12 C17 C40 -97(4) . . . . ?
S8 C12 C17 C40A -143(3) . . . . ?
S9 C34 C35 C38 -96(3) . . . . ?
S10 C20 C23 C25 174(4) . . . . ?
S10 C20 C23 C25A 153(4) . . . . ?
S10 C20 C24 C22 -173(2) . . . . ?
C1 C6 C14 C18 8(4) . . . . ?
C2 C4 C9 C37 1(4) . . . . ?
C2 C4 C9 C37A 34(4) . . . . ?
C2 C28 C37 C9 -37(5) . . . . ?
C2 C28 C37A C9 15(6) . . . . ?
C3 C13 C32 C39 -3(6) . . . . ?
C3 C13 C32A C39A 33(4) . . . . ?
C3 C16 C39 C32 5(7) . . . . ?
C3 C16 C39A C32A -10(5) . . . . ?
C4 C2 C28 C37 36(4) . . . . ?
C4 C2 C28 C37A 6(4) . . . . ?
C4 C9 C37 C28 23(6) . . . . ?
C4 C9 C37A C28 -31(6) . . . . ?
C6 C1 C26 C18 42(5) . . . . ?
C6 C14 C18 C26 16(5) . . . . ?
C8 C10 C30 C5 -5(4) . . . . ?
C10 C8 C19 C5 26(3) . . . . ?
C11 C21 C29 C7 0(5) . . . . ?
C12 C15 C31 C40 7(6) . . . . ?
C12 C15 C31A C40A -20(6) . . . . ?
C12 C17 C40 C31 -25(7) . . . . ?
C12 C17 C40A C31A 6(6) . . . . ?
C13 C3 C16 C39 -6(4) . . . . ?
C13 C3 C16 C39A 32(4) . . . . ?
C13 C32 C39 C16 -1(7) . . . . ?
C13 C32A C39A C16 -17(5) . . . . ?
C14 C18 C26 C1 -37(6) . . . . ?
C15 C12 C17 C40 27(4) . . . . ?
C15 C12 C17 C40A -19(5) . . . . ?
C15 C31 C40 C17 13(8) . . . . ?
C15 C31A C40A C17 9(7) . . . . ?
C16 C3 C13 C32 6(4) . . . . ?
C16 C3 C13 C32A -41(3) . . . . ?
C17 C12 C15 C31 -23(5) . . . . ?
C17 C12 C15 C31A 23(4) . . . . ?
C19 C5 C30 C10 23(5) . . . . ?
C19 C8 C10 C30 -13(4) . . . . ?
C20 C23 C25 C22 -33(6) . . . . ?
C20 C23 C25A C22 4(5) . . . . ?
C21 C11 C27 S3 -166(2) . . . . ?
C21 C11 C27 C7 -47(3) . . . . ?
C23 C20 C24 C22 -44(3) . . . . ?
C24 C20 C23 C25 47(4) . . . . ?
C24 C20 C23 C25A 26(4) . . . . ?
C24 C22 C25 C23 9(7) . . . . ?
C24 C22 C25A C23 -31(5) . . . . ?
C25 C22 C24 C20 22(6) . . . . ?
C26 C1 C6 C14 -27(4) . . . . ?
C27 C7 C29 C21 -31(5) . . . . ?
C27 C11 C21 C29 30(4) . . . . ?
C28 C2 C4 S1 96(2) . . . . ?
C28 C2 C4 C9 -24(3) . . . . ?
C29 C7 C27 S3 165(3) . . . . ?
C29 C7 C27 C11 51(3) . . . . ?
C30 C5 C19 C8 -30(4) . . . . ?
C33 C34 C35 C38 31(4) . . . . ?
C33 C36 C38 C35 52(5) . . . . ?
C34 C33 C36 C38 -33(5) . . . . ?
C34 C35 C38 C36 -49(4) . . . . ?
C36 C33 C34 S9 123(3) . . . . ?
C36 C33 C34 C35 0(4) . . . . ?
C42 C41 C47 C48 -38(3) . . . . ?
C42 C43 C48 C47 -23(3) . . . . ?
C41 C42 C43 C48 -1(3) . . . . ?
C43 C42 C41 C47 25(3) . . . . ?
C43 C48 C47 C41 38(3) . . . . ?
C44 C45 C49 C50 -6(10) . . . . ?
C44 C46 C50 C49 -27(5) . . . . ?
C44 C46 C50 C49A 40(5) . . . . ?
C45 C44 C46 C50 23(5) . . . . ?
C46 C44 C45 C49 -11(8) . . . . ?
C46 C44 C45A C49A 27(5) . . . . ?
C46 C50 C49 C45 20(8) . . . . ?
C46 C50 C49A C45A -23(6) . . . . ?
C50 C49A C45A C44 -2(7) . . . . ?
C45A C44 C46 C50 -46(5) . . . . ?
C25A C22 C24 C20 48(4) . . . . ?

loop_
_platon_squeeze_void_nr
_platon_squeeze_void_average_x
_platon_squeeze_void_average_y
_platon_squeeze_void_average_z
_platon_squeeze_void_volume
_platon_squeeze_void_count_electrons
_platon_squeeze_void_content
1 0.250 -0.250 0.500 422 109 ' '
2 0.250 0.250 1.000 422 109 ' '
3 0.750 -0.250 0.000 422 109 ' '
4 0.750 0.250 0.500 422 109 ' '
5 0.395 0.067 0.393 11 -2 ' '
6 0.605 0.067 0.107 10 -1 ' '
7 0.500 0.175 0.250 93 48 ' '
8 0.000 0.325 0.750 93 48 ' '
9 0.105 0.433 0.607 10 -1 ' '
10 0.895 0.433 0.893 11 -1 ' '
11 0.105 0.567 0.107 10 -1 ' '
12 0.895 0.567 0.393 11 -2 ' '
13 0.000 0.675 0.250 93 48 ' '
14 0.500 0.825 0.750 93 48 ' '
15 0.395 0.933 0.893 11 -1 ' '
16 0.605 0.933 0.607 10 -1 ' '
